data_7044698
loop_
_publ_author_name
'Katam, Srinivas'
'Ganesan, Prabusankar'

_publ_section_title
;
 Large CuI8 Chalcogenone Cubic Cages with Non-interacting Counter Ion
;
_journal_name_full 'Dalton Transactions'
_journal_paper_doi 10.1039/C7DT03796A
_journal_year 2017
_chemical_formula_moiety 'C204 H252 Cu8 N60 Se24, 6(F6 P)'
_chemical_formula_sum 'C204 H252 Cu8 F36 N60 P6 Se24'
_chemical_formula_weight 6817.85
_chemical_name_systematic
;
 ? 
;
_space_group_crystal_system cubic
_space_group_IT_number 222
_space_group_name_Hall '-P 4a 2bc 3'
_space_group_name_H-M_alt 'P n -3 n'
_symmetry_Int_Tables_number 222
_symmetry_space_group_name_Hall '-P 4a 2bc 3'
_symmetry_space_group_name_H-M 'P n -3 n :2'
_atom_sites_solution_primary direct
_audit_creation_date 2017-07-07
_audit_creation_method
;
Olex2 1.2
(compiled 2016.02.19 svn.r3266 for OlexSys, GUI svn.r5155)
;
_audit_update_record
;
2017-09-09 deposited with the CCDC.
2017-11-06 downloaded from the CCDC.
;
_cell_angle_alpha 90
_cell_angle_beta 90
_cell_angle_gamma 90
_cell_formula_units_Z 2
_cell_length_a 24.82051(14)
_cell_length_b 24.82051(14)
_cell_length_c 24.82051(14)
_cell_measurement_reflns_used 3704
_cell_measurement_temperature 298
_cell_measurement_theta_max 71.5218
_cell_measurement_theta_min 3.9792
_cell_volume 15290.87(15)
_computing_cell_refinement
;
CrysAlisPro, Agilent Technologies,
Version 1.171.35.19 (release 27-10-2011 CrysAlis171 .NET)
(compiled Oct 27 2011,15:02:11)
;
_computing_data_collection
;
CrysAlisPro, Agilent Technologies,
Version 1.171.35.19 (release 27-10-2011 CrysAlis171 .NET)
(compiled Oct 27 2011,15:02:11)
;
_computing_data_reduction
;
CrysAlisPro, Agilent Technologies,
Version 1.171.35.19 (release 27-10-2011 CrysAlis171 .NET)
(compiled Oct 27 2011,15:02:11)
;
_computing_molecular_graphics 'Olex2 (Dolomanov et al., 2009)'
_computing_publication_material 'Olex2 (Dolomanov et al., 2009)'
_computing_structure_refinement 'olex2.refine (Bourhis et al., 2015)'
_computing_structure_solution 'SIR2004 (Burla et al., 2007)'
_diffrn_ambient_temperature 298
_diffrn_detector_area_resol_mean 16.1293
_diffrn_measured_fraction_theta_full 0.9833
_diffrn_measured_fraction_theta_max 0.9833
_diffrn_measurement_details
;
#__ type_ start__ end____ width___ exp.time_
  1 omega  -50.00  -12.00   1.0000    8.4300
omega____ theta____ kappa____ phi______ frames
    -        0.0000  130.0000  -15.0000 38

#__ type_ start__ end____ width___ exp.time_
  2 omega  -50.00   22.00   1.0000   25.7000
omega____ theta____ kappa____ phi______ frames
    -      -42.5000   38.0000   90.0000 72

#__ type_ start__ end____ width___ exp.time_
  3 omega   54.00   87.00   1.0000   25.7000
omega____ theta____ kappa____ phi______ frames
    -      110.2786  -38.0000 -120.0000 33

#__ type_ start__ end____ width___ exp.time_
  4 omega   39.00  101.00   1.0000   25.7000
omega____ theta____ kappa____ phi______ frames
    -      110.2786  -91.0000  -60.0000 62
;
_diffrn_measurement_device_type 'SuperNova, Dual, Cu at zero, Eos'
_diffrn_measurement_method '\w scans'
_diffrn_radiation_type 'Cu K\a'
_diffrn_radiation_wavelength 1.54184
_diffrn_reflns_av_R_equivalents 0.0288
_diffrn_reflns_av_unetI/netI 0.0238
_diffrn_reflns_limit_h_max 26
_diffrn_reflns_limit_h_min -10
_diffrn_reflns_limit_k_max 30
_diffrn_reflns_limit_k_min -11
_diffrn_reflns_limit_l_max 20
_diffrn_reflns_limit_l_min -22
_diffrn_reflns_number 12189
_diffrn_reflns_theta_full 71.6646
_diffrn_reflns_theta_max 71.66
_diffrn_reflns_theta_min 4.36
_exptl_absorpt_coefficient_mu 4.785
_exptl_absorpt_correction_T_max 1.00000
_exptl_absorpt_correction_T_min 0.78756
_exptl_absorpt_correction_type multi-scan
_exptl_absorpt_process_details
;
CrysAlisPro, Agilent Technologies,
Version 1.171.35.19 (release 27-10-2011 CrysAlis171 .NET)
(compiled Oct 27 2011,15:02:11)
Empirical absorption correction using spherical harmonics,
 implemented in SCALE3 ABSPACK scaling algorithm.
;
_exptl_crystal_colour colourless
_exptl_crystal_colour_primary colourless
_exptl_crystal_density_diffrn 1.4807
_exptl_crystal_density_method 'not measured'
_exptl_crystal_description block
_exptl_crystal_F_000 6665.9592
_exptl_crystal_size_max 0.24
_exptl_crystal_size_mid 0.16
_exptl_crystal_size_min 0.12
_refine_diff_density_max 0.3893
_refine_diff_density_min -0.6408
_refine_diff_density_rms 0.0721
_refine_ls_d_res_high 0.8122
_refine_ls_d_res_low 10.1329
_refine_ls_extinction_expression Fc^*^=kFc[1+0.001xFc^2^\l^3^/sin(2\q)]^-1/4^
_refine_ls_goodness_of_fit_ref 1.0110
_refine_ls_hydrogen_treatment constr
_refine_ls_matrix_type full
_refine_ls_number_constraints 18
_refine_ls_number_parameters 131
_refine_ls_number_reflns 2478
_refine_ls_number_restraints 0
_refine_ls_restrained_S_all 1.0110
_refine_ls_R_factor_all 0.0478
_refine_ls_R_factor_gt 0.0359
_refine_ls_shift/su_max 0.0002
_refine_ls_shift/su_mean 0.0000
_refine_ls_structure_factor_coef Fsqd
_refine_ls_weighting_details 'w=1/[\s^2^(Fo^2^)+(0.0462P)^2^+9.9173P] where P=(Fo^2^+2Fc^2^)/3'
_refine_ls_weighting_scheme calc
_refine_ls_wR_factor_gt 0.0893
_refine_ls_wR_factor_ref 0.0979
_reflns_Friedel_coverage 0.0
_reflns_limit_h_max 16
_reflns_limit_h_min 0
_reflns_limit_k_max 30
_reflns_limit_k_min 2
_reflns_limit_l_max 21
_reflns_limit_l_min 0
_reflns_number_gt 1920
_reflns_number_total 2478
_reflns_threshold_expression I>=2u(I)
_cod_data_source_file c7dt03796a2.cif
_cod_data_source_block 2
_cod_database_code 7044698
_olex2_refinement_description
;
1. Fixed Uiso
 At 1.2 times of:
  All C(H) groups
 At 1.5 times of:
  All C(H,H,H) groups
2.a Ternary CH refined with riding coordinates:
 C4(H4)
2.b Aromatic/amide H refined with riding coordinates:
 C2(H2), C3(H3), C8(H8), C9(H9)
2.c Idealised Me refined as rotating group:
 C5(H5a,H5b,H5c), C6(H6a,H6b,H6c)
;
_olex2_submission_special_instructions 'No special instructions were received'

loop_
_space_group_symop_id
_space_group_symop_operation_xyz
1 x,y,z
2 x,-z+1/2,y
3 x,z,-y+1/2
4 z,y,-x+1/2
5 -z+1/2,y,x
6 -y+1/2,x,z
7 y,-x+1/2,z
8 z,x,y
9 y,z,x
10 -y+1/2,-z+1/2,x
11 z,-x+1/2,-y+1/2
12 -y+1/2,z,-x+1/2
13 -z+1/2,-x+1/2,y
14 -z+1/2,x,-y+1/2
15 y,-z+1/2,-x+1/2
16 x,-y+1/2,-z+1/2
17 -x+1/2,y,-z+1/2
18 -x+1/2,-y+1/2,z
19 y,x,-z+1/2
20 -y+1/2,-x+1/2,-z+1/2
21 z,-y+1/2,x
22 -z+1/2,-y+1/2,-x+1/2
23 -x+1/2,z,y
24 -x+1/2,-z+1/2,-y+1/2
25 -x,-y,-z
26 -x,z-1/2,-y
27 -x,-z,y-1/2
28 -z,-y,x-1/2
29 z-1/2,-y,-x
30 y-1/2,-x,-z
31 -y,x-1/2,-z
32 -z,-x,-y
33 -y,-z,-x
34 y-1/2,z-1/2,-x
35 -z,x-1/2,y-1/2
36 y-1/2,-z,x-1/2
37 z-1/2,x-1/2,-y
38 z-1/2,-x,y-1/2
39 -y,z-1/2,x-1/2
40 -x,y-1/2,z-1/2
41 x-1/2,-y,z-1/2
42 x-1/2,y-1/2,-z
43 -y,-x,z-1/2
44 y-1/2,x-1/2,z-1/2
45 -z,y-1/2,-x
46 z-1/2,y-1/2,x-1/2
47 x-1/2,-z,-y
48 x-1/2,z-1/2,y-1/2

loop_
_atom_site_label
_atom_site_type_symbol
_atom_site_fract_x
_atom_site_fract_y
_atom_site_fract_z
_atom_site_U_iso_or_equiv
_atom_site_adp_type
_atom_site_occupancy
_atom_site_site_symmetry_order
_atom_site_refinement_flags_posn
_atom_site_refinement_flags_adp
_atom_site_refinement_flags_occupancy
Se1 Se 0.404428(17) 0.367774(16) 0.497099(16) 0.06516(17) Uani 1.000000 1 . . .
Cu1 Cu 0.42319(2) 0.42319(2) 0.42319(2) 0.0584(3) Uani 1.000000 3 S T P
N1 N 0.35538(12) 0.40689(12) 0.59298(11) 0.0574(7) Uani 1.000000 1 . . .
N2 N 0.30175(10) 0.41814(10) 0.52565(10) 0.0478(6) Uani 1.000000 1 . . .
N3 N 0.25 0.46753(10) 0.46753(10) 0.0434(8) Uani 1.000000 2 S T P
C1 C 0.35144(14) 0.39965(12) 0.53928(13) 0.0496(8) Uani 1.000000 1 . . .
C2 C 0.30899(16) 0.43020(15) 0.61245(14) 0.0639(10) Uani 1.000000 1 . . .
H2 H 0.30211(16) 0.43911(15) 0.64819(14) 0.0767(12) Uiso 1.000000 1 R . .
C3 C 0.27577(15) 0.43770(15) 0.57116(13) 0.0584(9) Uani 1.000000 1 . . .
H3 H 0.24164(15) 0.45310(15) 0.57248(13) 0.0701(10) Uiso 1.000000 1 R . .
C4 C 0.40361(18) 0.39593(19) 0.62654(16) 0.0782(12) Uani 1.000000 1 . . .
H4 H 0.42935(18) 0.37589(19) 0.60429(16) 0.0938(15) Uiso 1.000000 1 R . .
C5 C 0.4299(3) 0.4480(3) 0.6425(3) 0.164(3) Uani 1.000000 1 . . .
H5a H 0.431(2) 0.4716(10) 0.6119(7) 0.245(5) Uiso 1.000000 1 GR . .
H5b H 0.4094(15) 0.4647(13) 0.6707(17) 0.245(5) Uiso 1.000000 1 GR . .
H5c H 0.4658(10) 0.4410(4) 0.655(2) 0.245(5) Uiso 1.000000 1 GR . .
C6 C 0.3887(3) 0.3609(3) 0.6732(2) 0.162(3) Uani 1.000000 1 . . .
H6a H 0.368(2) 0.3813(8) 0.6985(12) 0.243(5) Uiso 1.000000 1 GR . .
H6b H 0.368(2) 0.3307(14) 0.6607(4) 0.243(5) Uiso 1.000000 1 GR . .
H6c H 0.4209(3) 0.348(2) 0.6905(15) 0.243(5) Uiso 1.000000 1 GR . .
C7 C 0.27701(13) 0.42190(12) 0.47350(13) 0.0482(7) Uani 1.000000 1 . . .
C8 C 0.27856(15) 0.38148(14) 0.43628(15) 0.0615(9) Uani 1.000000 1 . . .
H8 H 0.29805(15) 0.35007(14) 0.44240(15) 0.0738(11) Uiso 1.000000 1 R . .
C9 C 0.25 0.38912(15) 0.38912(15) 0.0688(14) Uani 1.000000 2 S T P
H9 H 0.25 0.36263(15) 0.36263(15) 0.0825(17) Uiso 1.000000 2 RS T P
P1 P 0.5 0.25 0.75 0.0594(5) Uani 1.000000 4 S T P
F1 F 0.50035(12) 0.26888(9) 0.68889(9) 0.0906(8) Uani 1.000000 1 . . .
F2 F 0.56321(14) 0.25 0.75 0.1122(14) Uani 1.000000 2 S T P

loop_
_atom_site_aniso_label
_atom_site_aniso_U_11
_atom_site_aniso_U_22
_atom_site_aniso_U_33
_atom_site_aniso_U_12
_atom_site_aniso_U_13
_atom_site_aniso_U_23
Se1 0.0760(3) 0.0633(3) 0.0562(2) 0.0325(2) 0.01890(19) 0.01365(18)
Cu1 0.0584(3) 0.0584(3) 0.0584(3) 0.0081(3) 0.0081(3) 0.0081(3)
N1 0.0631(18) 0.0609(18) 0.0482(15) 0.0215(14) 0.0006(13) 0.0000(13)
N2 0.0475(14) 0.0513(15) 0.0448(14) 0.0085(12) 0.0060(12) 0.0010(12)
N3 0.0404(18) 0.0448(12) 0.0448(12) -0.0037(11) 0.0037(11) 0.0042(15)
C1 0.061(2) 0.0407(16) 0.0469(17) 0.0071(14) 0.0035(15) 0.0046(13)
C2 0.069(2) 0.077(2) 0.0460(19) 0.0206(19) 0.0084(17) -0.0050(17)
C3 0.055(2) 0.072(2) 0.0491(19) 0.0118(17) 0.0104(15) -0.0025(17)
C4 0.078(3) 0.091(3) 0.065(2) 0.038(2) -0.011(2) 0.003(2)
C5 0.134(5) 0.115(5) 0.242(8) 0.018(4) -0.116(5) -0.036(5)
C6 0.170(7) 0.213(8) 0.104(4) 0.072(6) -0.010(4) 0.075(5)
C7 0.0488(17) 0.0456(17) 0.0501(18) -0.0020(14) 0.0051(14) 0.0001(14)
C8 0.069(2) 0.052(2) 0.062(2) 0.0078(17) 0.0041(18) -0.0094(17)
C9 0.079(4) 0.064(2) 0.064(2) 0.002(2) -0.002(2) -0.020(3)
P1 0.0744(12) 0.0520(6) 0.0520(6) -0.000000 -0.000000 0.000000
F1 0.142(2) 0.0757(15) 0.0540(12) -0.0225(15) 0.0034(14) 0.0080(11)
F2 0.070(2) 0.143(4) 0.124(3) -0.000000 -0.000000 -0.046(3)

loop_
_atom_type_symbol
_atom_type_scat_dispersion_real
_atom_type_scat_dispersion_imag
_atom_type_scat_Cromer_Mann_a1
_atom_type_scat_Cromer_Mann_a2
_atom_type_scat_Cromer_Mann_a3
_atom_type_scat_Cromer_Mann_a4
_atom_type_scat_Cromer_Mann_b1
_atom_type_scat_Cromer_Mann_b2
_atom_type_scat_Cromer_Mann_b3
_atom_type_scat_Cromer_Mann_b4
_atom_type_scat_Cromer_Mann_c
_atom_type_scat_source
_atom_type_scat_dispersion_source
C 0.01920 0.00962 2.31000 1.02000 1.58860 0.86500 20.84390 10.20750 0.56870 51.65120 0.215599998832 'International Tables Volume C Table 6.1.1.4 (pp. 500-502)' 'Henke, Gullikson and Davis, At. Data and Nucl. Data Tables, 1993, 54, 2'
F 0.07537 0.05506 3.53920 2.64120 1.51700 1.02430 10.28250 4.29440 0.26150 26.14760 0.277599990368 'International Tables Volume C Table 6.1.1.4 (pp. 500-502)' 'Henke, Gullikson and Davis, At. Data and Nucl. Data Tables, 1993, 54, 2'
H 0.00000 0.00000 0.49300 0.32291 0.14019 0.04081 10.51090 26.12570 3.14236 57.79970 0.0030380000826 'International Tables Volume C Table 6.1.1.4 (pp. 500-502)' 'Henke, Gullikson and Davis, At. Data and Nucl. Data Tables, 1993, 54, 2'
N 0.03256 0.01839 12.21260 3.13220 2.01250 1.16630 0.00570 9.89330 28.99750 0.58260 -11.5290002823 'International Tables Volume C Table 6.1.1.4 (pp. 500-502)' 'Henke, Gullikson and Davis, At. Data and Nucl. Data Tables, 1993, 54, 2'
P 0.30360 0.43703 6.43450 4.17910 1.78000 1.49080 1.90670 27.15700 0.52600 68.16450 1.11489999294 'International Tables Volume C Table 6.1.1.4 (pp. 500-502)' 'Henke, Gullikson and Davis, At. Data and Nucl. Data Tables, 1993, 54, 2'
Cu -1.96878 0.60861 13.33800 7.16760 5.61580 1.67350 3.58280 0.24700 11.39660 64.81260 1.19099998474 'International Tables Volume C Table 6.1.1.4 (pp. 500-502)' 'Henke, Gullikson and Davis, At. Data and Nucl. Data Tables, 1993, 54, 2'
Se -0.79210 1.18296 17.00060 5.81960 3.97310 4.35430 2.40980 0.27260 15.23720 43.81630 2.84089994431 'International Tables Volume C Table 6.1.1.4 (pp. 500-502)' 'Henke, Gullikson and Davis, At. Data and Nucl. Data Tables, 1993, 54, 2'

loop_
_geom_angle_atom_site_label_1
_geom_angle_atom_site_label_2
_geom_angle_atom_site_label_3
_geom_angle
_geom_angle_site_symmetry_1
_geom_angle_site_symmetry_3
C1 Se1 Cu1 109.41(9) . 9
Se1 Cu1 Se1 120.0 9 8
Se1 Cu1 Se1 120.0 9 .
Se1 Cu1 Se1 120.0 . 8
C2 N1 C1 110.0(3) . .
C4 N1 C1 126.1(3) . .
C4 N1 C2 123.7(3) . .
C3 N2 C1 109.7(3) . .
C7 N2 C1 129.4(3) . .
C7 N2 C3 120.8(3) . .
C7 N3 C7 116.6(4) 23 .
N1 C1 Se1 124.2(2) . .
N2 C1 Se1 130.3(2) . .
N2 C1 N1 105.5(3) . .
H2 C2 N1 126.06(19) . .
C3 C2 N1 107.9(3) . .
C3 C2 H2 126.1(2) . .
C2 C3 N2 106.9(3) . .
H3 C3 N2 126.56(19) . .
H3 C3 C2 126.6(2) . .
H4 C4 N1 107.6(2) . .
C5 C4 N1 109.9(4) . .
C5 C4 H4 107.6(3) . .
C6 C4 N1 110.0(4) . .
C6 C4 H4 107.6(3) . .
C6 C4 C5 113.8(5) . .
H5a C5 C4 109.5 . .
H5b C5 C4 109.5 . .
H5b C5 H5a 109.5 . .
H5c C5 C4 109.5 . .
H5c C5 H5a 109.5 . .
H5c C5 H5b 109.5 . .
H6a C6 C4 109.5 . .
H6b C6 C4 109.5 . .
H6b C6 H6a 109.5 . .
H6c C6 C4 109.5 . .
H6c C6 H6a 109.5 . .
H6c C6 H6b 109.5 . .
N3 C7 N2 111.9(3) . .
C8 C7 N2 123.4(3) . .
C8 C7 N3 124.6(3) . .
H8 C8 C7 121.4(2) . .
C9 C8 C7 117.3(4) . .
C9 C8 H8 121.4(2) . .
C8 C9 C8 119.7(5) 23 .
H9 C9 C8 120.1(2) . .
H9 C9 C8 120.1(2) . 23
F1 P1 F1 179.4(2) 16_556 .
F1 P1 F1 90.002(14) 27_666 16_556
F1 P1 F1 90.002(15) 27_666 .
F1 P1 F1 90.002(15) 26_656 16_556
F1 P1 F1 90.002(14) 26_656 .
F1 P1 F1 179.4(2) 26_656 27_666
F2 P1 F1 89.68(10) . 16_556
F2 P1 F1 90.32(10) . 26_656
F2 P1 F1 89.68(10) 27_666 27_666
F2 P1 F1 90.32(10) 27_666 .
F2 P1 F1 89.68(10) . .
F2 P1 F1 90.32(10) . 27_666
F2 P1 F1 89.68(10) 27_666 26_656
F2 P1 F1 90.32(10) 27_666 16_556
F2 P1 F2 180.0 27_666 .

loop_
_geom_bond_atom_site_label_1
_geom_bond_atom_site_label_2
_geom_bond_distance
_geom_bond_site_symmetry_2
Se1 Cu1 2.3397(4) 9
Se1 C1 1.858(3) .
N1 C1 1.349(4) .
N1 C2 1.376(4) .
N1 C4 1.484(5) .
N2 C1 1.359(4) .
N2 C3 1.388(4) .
N2 C7 1.436(4) .
N3 C7 1.325(4) 23
N3 C7 1.325(4) .
C2 H2 0.9300 .
C2 C3 1.329(5) .
C3 H3 0.9300 .
C4 H4 0.9800 .
C4 C5 1.501(7) .
C4 C6 1.496(7) .
C5 H5a 0.9600 .
C5 H5b 0.9600 .
C5 H5c 0.9600 .
C6 H6a 0.9600 .
C6 H6b 0.9600 .
C6 H6c 0.9600 .
C7 C8 1.364(4) .
C8 H8 0.9300 .
C8 C9 1.381(4) .
C9 H9 0.9300 .
P1 F1 1.588(2) 26_656
P1 F1 1.588(2) 27_666
P1 F1 1.588(2) 16_556
P1 F1 1.588(2) .
P1 F2 1.569(4) .
P1 F2 1.569(4) 27_666

loop_
_smtbx_masks_void_nr
_smtbx_masks_void_average_x
_smtbx_masks_void_average_y
_smtbx_masks_void_average_z
_smtbx_masks_void_volume
_smtbx_masks_void_count_electrons
1 0.000 0.000 0.000 56.7 6.6
2 0.000 0.000 0.500 56.7 6.6
3 0.123 0.403 -0.439 1558.8 684.4
4 0.000 0.500 0.000 56.7 6.6
5 0.000 0.500 0.500 56.7 6.6
6 0.243 0.590 -0.181 1558.8 677.6
7 0.500 0.000 0.000 56.7 6.6
8 0.500 0.000 0.500 56.7 6.6
9 0.500 0.500 0.500 56.7 6.6
10 0.500 0.500 0.000 56.7 6.6
